data_2006854
loop_
_publ_author_name
'Hoong-Kun Fun'
'Kandasamy Chinnakali'
'Kandasamy Sivakumar'
'Teng-Wah Sam'
'Siew-Eng How'

_publ_section_title
;
 Substituted Methoxybenzene Derivatives: C~8~H~9~NO~4~, C~9~H~11~NO~5~
 and C~13~H~18~O~4~
;
_journal_issue 12
_journal_name_full 'Acta Crystallographica Section C'
_journal_page_first 1859
_journal_page_last 1862
_journal_paper_doi 10.1107/S010827019700975X
_journal_volume 53
_journal_year 1997
_chemical_formula_sum 'C8 H9 N O4'
_chemical_formula_weight 183.16
_chemical_melting_point 97.5
_chemical_name_systematic
;
 1,2-dimethoxy-4-nitrobenzene.
;
_space_group_IT_number 14
_symmetry_cell_setting monoclinic
_symmetry_space_group_name_Hall '-P 2ybc'
_symmetry_space_group_name_H-M 'P 1 21/c 1'
_audit_creation_method SHELXL
_cell_angle_alpha 90.00
_cell_angle_beta 102.070(10)
_cell_angle_gamma 90.00
_cell_formula_units_Z 4
_cell_length_a 10.3810(10)
_cell_length_b 12.5560(10)
_cell_length_c 6.8830(10)
_cell_measurement_reflns_used 38
_cell_measurement_temperature 293(2)
_cell_measurement_theta_max 12.54
_cell_measurement_theta_min 5.27
_cell_volume 877.32(17)
_diffrn_ambient_temperature 293(2)
_diffrn_measurement_device 'Siemens P4 diffractometer'
_diffrn_measurement_method '\q/2\q scans'
_diffrn_radiation_monochromator graphite
_diffrn_radiation_source 'fine-focus sealed tube'
_diffrn_radiation_type MoK\a
_diffrn_radiation_wavelength 0.71073
_diffrn_reflns_av_R_equivalents 0.0315
_diffrn_reflns_av_sigmaI/netI 0.0415
_diffrn_reflns_limit_h_max 13
_diffrn_reflns_limit_h_min -13
_diffrn_reflns_limit_k_max 1
_diffrn_reflns_limit_k_min -16
_diffrn_reflns_limit_l_max 8
_diffrn_reflns_limit_l_min -1
_diffrn_reflns_number 2719
_diffrn_reflns_theta_max 27.50
_diffrn_reflns_theta_min 2.01
_diffrn_standards_decay_% <3
_diffrn_standards_interval_count 97
_diffrn_standards_number 3
_exptl_absorpt_coefficient_mu 0.113
_exptl_absorpt_correction_type none
_exptl_crystal_colour 'Light Yellow'
_exptl_crystal_density_diffrn 1.387
_exptl_crystal_density_meas ?
_exptl_crystal_description Rectangular
_exptl_crystal_F_000 384
_exptl_crystal_size_max 0.66
_exptl_crystal_size_mid 0.34
_exptl_crystal_size_min 0.28
_refine_diff_density_max 0.19
_refine_diff_density_min -0.19
_refine_ls_extinction_coef 0.007(3)
_refine_ls_extinction_method 'SHELXL93 (Sheldrick, 1993)'
_refine_ls_goodness_of_fit_all 0.957
_refine_ls_goodness_of_fit_obs 1.123
_refine_ls_hydrogen_treatment refall
_refine_ls_matrix_type full
_refine_ls_number_parameters 155
_refine_ls_number_reflns 2014
_refine_ls_number_restraints 0
_refine_ls_restrained_S_all 0.957
_refine_ls_restrained_S_obs 1.123
_refine_ls_R_factor_all 0.0842
_refine_ls_R_factor_obs .0454
_refine_ls_shift/esd_max 0.000
_refine_ls_shift/esd_mean 0.000
_refine_ls_structure_factor_coef Fsqd
_refine_ls_weighting_details 'w = 1/[\s^2^(Fo^2^)+(0.0725P)^2^] where P=(Fo^2^+2Fc^2^)/3'
_refine_ls_weighting_scheme calc
_refine_ls_wR_factor_all 0.1404
_refine_ls_wR_factor_obs .1219
_reflns_number_observed 1165
_reflns_number_total 2014
_reflns_observed_criterion >2sigma(I)
_cod_data_source_file mu1333.cif
_cod_data_source_block I
_cod_depositor_comments
;
The following automatic conversions were performed:
'_symmetry_cell_setting' value 'Monoclinic' changed to 'monoclinic'
according to '/home/saulius/struct/CIF-dictionaries/cif_core.dic'
dictionary named 'cif_core.dic' version 2.4.1 from 2010-06-29.

Automatic conversion script
Id: cif_fix_enum 1527 2010-12-29 10:47:43Z saulius 

The following automatic conversions were performed:

'_symmetry_cell_setting' value 'Monoclinic' changed to 'monoclinic'
according to /home/saulius/struct/CIF-dictionaries/cif_core.dic
dictionary named 'cif_core.dic' version 2.4.1 from
2010-06-29.

'_exptl_absorpt_correction_type' value 'None' changed to
'none' according to
/home/saulius/struct/CIF-dictionaries/cif_core.dic dictionary named
'cif_core.dic' version 2.4.1 from 2010-06-29.

Automatic conversion script
Id: cif_fix_values 1715 2011-07-08 13:25:40Z adriana 

The following automatic conversions were performed:

'_exptl_crystal_density_meas' value 'not measured' was changed to '?'
- the value is perceived as not measured.

Automatic conversion script
Id: cif_fix_values 3008 2015-01-20 13:52:24Z robertas 

The following automatic conversions were performed:

'_refine_ls_weighting_scheme' value 'calc w =
1/[\s^2^(Fo^2^)+(0.0725P)^2^] where P=(Fo^2^+2Fc^2^)/3' was changed
to 'calc'. New tag '_refine_ls_weighting_details' was created. The
value of the new tag was set to 'w = 1/[\s^2^(Fo^2^)+(0.0725P)^2^]
where P=(Fo^2^+2Fc^2^)/3'.

Automatic conversion script
Id: cif_fix_values 3143 2015-03-26 13:38:13Z robertas 
;
_cod_original_cell_volume 877.3(2)
_cod_original_sg_symbol_H-M 'P 21/c'
_cod_database_code 2006854

loop_
_symmetry_equiv_pos_as_xyz
'x, y, z'
'-x, y+1/2, -z+1/2'
'-x, -y, -z'
'x, -y-1/2, z-1/2'

loop_
_atom_site_aniso_label
_atom_site_aniso_U_11
_atom_site_aniso_U_22
_atom_site_aniso_U_33
_atom_site_aniso_U_12
_atom_site_aniso_U_13
_atom_site_aniso_U_23
O1 .0651(10) .0809(11) .149(2) .0152(9) -.0141(10) .0031(11)
O2 .0681(9) .0633(10) .147(2) -.0130(8) -.0030(10) -.0085(10)
O3 .0564(7) .0439(7) .0926(10) .0033(6) -.0005(7) .0055(7)
O4 .0569(8) .0517(8) .0843(10) -.0074(6) .0022(7) .0005(7)
N1 .0558(9) .0608(10) .0822(12) .0043(9) .0064(9) -.0094(9)
C1 .0523(9) .0499(10) .0527(10) .0016(8) .0097(8) -.0041(8)
C2 .0554(10) .0413(9) .0584(11) -.0017(8) .0099(8) -.0051(8)
C3 .0581(10) .0419(9) .0541(11) .0020(8) .0108(9) .0005(8)
C4 .0564(11) .0464(9) .0498(10) -.0035(8) .0119(8) -.0021(8)
C5 .0676(12) .0380(8) .0592(11) -.0015(8) .0201(9) -.0007(8)
C6 .0607(11) .0476(10) .0578(11) .0077(9) .0141(9) .0015(8)
C7 .0695(14) .0445(11) .104(2) .0064(10) .0058(15) .0089(12)
C8 .071(2) .0620(14) .100(2) -.0199(12) .012(2) -.0050(14)

loop_
_atom_site_label
_atom_site_fract_x
_atom_site_fract_y
_atom_site_fract_z
_atom_site_U_iso_or_equiv
_atom_site_thermal_displace_type
_atom_site_calc_flag
_atom_site_refinement_flags
_atom_site_occupancy
_atom_site_disorder_group
_atom_site_type_symbol
O1 .6687(2) .27362(15) .4417(3) .1037(6) Uani d . 1 . O
O2 .6309(2) .43678(12) .3611(3) .0966(6) Uani d . 1 . O
O3 .14689(13) .44960(10) .0660(2) .0666(4) Uani d . 1 . O
O4 .07211(13) .25472(11) .0352(2) .0661(4) Uani d . 1 . O
N1 .5957(2) .34427(14) .3631(3) .0675(5) Uani d . 1 . N
C1 .4585(2) .31811(14) .2752(3) .0518(4) Uani d . 1 . C
C2 .3717(2) .40058(15) .2124(3) .0520(4) Uani d . 1 . C
C3 .2420(2) .37692(13) .1324(3) .0515(5) Uani d . 1 . C
C4 .2012(2) .26923(14) .1152(3) .0508(4) Uani d . 1 . C
C5 .2912(2) .18927(14) .1767(3) .0539(5) Uani d . 1 . C
C6 .4211(2) .21305(15) .2582(3) .0551(5) Uani d . 1 . C
C7 .1855(3) .5590(2) .0702(5) .0744(7) Uani d . 1 . C
C8 .0225(3) .1481(2) .0215(5) .0787(7) Uani d . 1 . C
H2 .3997(16) .4699(18) .230(2) .054(5) Uiso d . 1 . H
H5 .2630(17) .1158(16) .159(3) .053(5) Uiso d . 1 . H
H6 .482(2) .1601(18) .306(3) .075(6) Uiso d . 1 . H
H7A .101(2) .5946(19) .014(3) .074(6) Uiso d . 1 . H
H7B .224(3) .5830(18) .209(4) .086(7) Uiso d . 1 . H
H7C .250(2) .5679(16) -.008(3) .073(7) Uiso d . 1 . H
H8A -.070(3) .158(2) -.024(4) .105(9) Uiso d . 1 . H
H8B .065(3) .110(2) -.078(4) .088(8) Uiso d . 1 . H
H8C .039(3) .113(2) .158(5) .105(9) Uiso d . 1 . H

loop_
_atom_type_symbol
_atom_type_description
_atom_type_scat_dispersion_real
_atom_type_scat_dispersion_imag
_atom_type_scat_source
C C 0.0033 0.0016 'International Tables Vol C Tables 4.2.6.8 and 6.1.1.4'
H H 0.0000 0.0000 'International Tables Vol C Tables 4.2.6.8 and 6.1.1.4'
N N 0.0061 0.0033 'International Tables Vol C Tables 4.2.6.8 and 6.1.1.4'
O O 0.0106 0.0060 'International Tables Vol C Tables 4.2.6.8 and 6.1.1.4'

loop_
_geom_angle_atom_site_label_1
_geom_angle_atom_site_label_2
_geom_angle_atom_site_label_3
_geom_angle
_geom_angle_publ_flag
C3 O3 C7 117.4(2) yes
C4 O4 C8 117.8(2) yes
O1 N1 O2 122.6(2) yes
O1 N1 C1 118.8(2) yes
O2 N1 C1 118.6(2) yes
C6 C1 C2 122.6(2) ?
C6 C1 N1 119.0(2) ?
C2 C1 N1 118.4(2) ?
C3 C2 C1 118.9(2) ?
O3 C3 C2 125.0(2) ?
O3 C3 C4 115.6(2) ?
C2 C3 C4 119.4(2) ?
O4 C4 C5 125.4(2) ?
O4 C4 C3 114.7(2) ?
C5 C4 C3 120.0(2) ?
C4 C5 C6 120.6(2) ?
C1 C6 C5 118.5(2) ?

loop_
_geom_bond_atom_site_label_1
_geom_bond_atom_site_label_2
_geom_bond_site_symmetry_2
_geom_bond_distance
_geom_bond_publ_flag
O1 N1 . 1.218(2) yes
O2 N1 . 1.219(2) yes
O3 C3 . 1.352(2) yes
O3 C7 . 1.429(2) yes
O4 C4 . 1.350(2) yes
O4 C8 . 1.430(3) yes
N1 C1 . 1.463(2) yes
C1 C6 . 1.373(2) ?
C1 C2 . 1.382(2) ?
C2 C3 . 1.376(3) ?
C3 C4 . 1.414(2) ?
C4 C5 . 1.376(3) ?
C5 C6 . 1.381(3) ?

loop_
_geom_hbond_atom_site_label_D
_geom_hbond_atom_site_label_H
_geom_hbond_atom_site_label_A
_geom_hbond_site_symmetry_A
_geom_hbond_distance_DH
_geom_hbond_distance_HA
_geom_hbond_distance_DA
_geom_hbond_angle_DHA
C5 H5 O2 2_545 0.97(2) 2.52(2) 3.296(2) 137.0(10)
C7 H7A O3 3_565 0.99(2) 2.58(2) 3.383(3) 139(2)
C7 H7A O4 3_565 0.99(2) 2.58(2) 3.513(3) 157(2)

loop_
_cod_related_entry_id
_cod_related_entry_database
_cod_related_entry_code
1 ChemSpider 62928
